data_8100655
loop_
_publ_author_name
'Carrillo-Cabrera, Wilder'
'Cardoso Gil, Raul'
'Grin, Yuri'

_publ_section_title
;
Crystal structure of the clathrate Sr~8~Ga~16-x~Si~30+x~, x = 2.18, 4.05
;
_journal_issue 2
_journal_name_full 'Zeitschrift f\"ur Kristallographie - New Crystal Structures'
_journal_page_first 179
_journal_page_last 180
_journal_volume 217
_journal_year 2002
_chemical_formula_sum 'Ga11.95 Si34.05 Sr8'
_chemical_formula_weight 2490.58
_chemical_name_common clathrate
_space_group_IT_number 223
_symmetry_cell_setting cubic
_symmetry_space_group_name_Hall '-P 4n 2 3'
_symmetry_space_group_name_H-M 'P m -3 n'
_cell_angle_alpha 90.00
_cell_angle_beta 90.00
_cell_angle_gamma 90.00
_cell_formula_units_Z 1
_cell_length_a 10.4234(3)
_cell_length_b 10.4234(3)
_cell_length_c 10.4234(3)
_cell_measurement_temperature 293(2)
_cell_volume 1132.47(6)
_diffrn_ambient_temperature 293(2)
_exptl_crystal_density_diffrn 3.652
_cod_database_code 8100655

loop_
_symmetry_equiv_pos_as_xyz
'x, y, z'
'-x, -y, z'
'-x, y, -z'
'x, -y, -z'
'z, x, y'
'z, -x, -y'
'-z, -x, y'
'-z, x, -y'
'y, z, x'
'-y, z, -x'
'y, -z, -x'
'-y, -z, x'
'y+1/2, x+1/2, -z+1/2'
'-y+1/2, -x+1/2, -z+1/2'
'y+1/2, -x+1/2, z+1/2'
'-y+1/2, x+1/2, z+1/2'
'x+1/2, z+1/2, -y+1/2'
'-x+1/2, z+1/2, y+1/2'
'-x+1/2, -z+1/2, -y+1/2'
'x+1/2, -z+1/2, y+1/2'
'z+1/2, y+1/2, -x+1/2'
'z+1/2, -y+1/2, x+1/2'
'-z+1/2, y+1/2, x+1/2'
'-z+1/2, -y+1/2, -x+1/2'
'-x, -y, -z'
'x, y, -z'
'x, -y, z'
'-x, y, z'
'-z, -x, -y'
'-z, x, y'
'z, x, -y'
'z, -x, y'
'-y, -z, -x'
'y, -z, x'
'-y, z, x'
'y, z, -x'
'-y-1/2, -x-1/2, z-1/2'
'y-1/2, x-1/2, z-1/2'
'-y-1/2, x-1/2, -z-1/2'
'y-1/2, -x-1/2, -z-1/2'
'-x-1/2, -z-1/2, y-1/2'
'x-1/2, -z-1/2, -y-1/2'
'x-1/2, z-1/2, y-1/2'
'-x-1/2, z-1/2, -y-1/2'
'-z-1/2, -y-1/2, x-1/2'
'-z-1/2, y-1/2, -x-1/2'
'z-1/2, -y-1/2, -x-1/2'
'z-1/2, y-1/2, x-1/2'

loop_
_atom_site_label
_atom_site_type_symbol
_atom_site_fract_x
_atom_site_fract_y
_atom_site_fract_z
_atom_site_U_iso_or_equiv
_atom_site_adp_type
_atom_site_occupancy
_atom_site_symmetry_multiplicity
_atom_site_calc_flag
_atom_site_refinement_flags
_atom_site_disorder_assembly
_atom_site_disorder_group
Sr1 Sr 0.0000 0.0000 0.0000 0.01118(19) Uani 1 2 d S . .
Sr2 Sr 0.2500 0.5000 0.0000 0.0384(2) Uani 1 6 d S . .
Ga1 Ga 0.2500 0.0000 0.5000 0.00873(18) Uani 0.760(3) 6 d SP . .
Si1 Si 0.2500 0.0000 0.5000 0.00873(18) Uani 0.240(3) 6 d SP . .
Ga2 Ga 0.18490(4) 0.18490(4) 0.18490(4) 0.0082(2) Uani 0.093(3) 16 d SP . .
Si2 Si 0.18490(4) 0.18490(4) 0.18490(4) 0.0082(2) Uani 0.907(3) 16 d SP . .
Ga3 Ga 0.0000 0.30616(6) 0.11715(5) 0.00915(15) Uani 0.246(3) 24 d SP . .
Si3 Si 0.0000 0.30616(6) 0.11715(5) 0.00915(15) Uani 0.754(3) 24 d SP . .

loop_
_atom_site_aniso_label
_atom_site_aniso_U_11
_atom_site_aniso_U_22
_atom_site_aniso_U_33
_atom_site_aniso_U_23
_atom_site_aniso_U_13
_atom_site_aniso_U_12
Sr1 0.01118(19) 0.01118(19) 0.01118(19) 0.000 0.000 0.000
Sr2 0.0205(3) 0.0474(3) 0.0474(3) 0.000 0.000 0.000
Ga1 0.0094(3) 0.0084(2) 0.0084(2) 0.000 0.000 0.000
Si1 0.0094(3) 0.0084(2) 0.0084(2) 0.000 0.000 0.000
Ga2 0.0082(2) 0.0082(2) 0.0082(2) -0.00103(15) -0.00103(15) -0.00103(15)
Si2 0.0082(2) 0.0082(2) 0.0082(2) -0.00103(15) -0.00103(15) -0.00103(15)
Ga3 0.0096(3) 0.0088(3) 0.0090(3) -0.0006(2) 0.000 0.000
Si3 0.0096(3) 0.0088(3) 0.0090(3) -0.0006(2) 0.000 0.000

loop_
_geom_bond_atom_site_label_1
_geom_bond_atom_site_label_2
_geom_bond_distance
_geom_bond_site_symmetry_2
_geom_bond_publ_flag
Sr1 Ga2 3.3382(8) 25 ?
Sr1 Si2 3.3382(8) . ?
Sr1 Si2 3.3382(8) 25 ?
Sr1 Ga2 3.3382(8) 28 ?
Sr1 Ga2 3.3382(8) 4 ?
Sr1 Si2 3.3382(8) 2 ?
Sr1 Si2 3.3382(8) 26 ?
Sr1 Si2 3.3382(8) 3 ?
Sr1 Si2 3.3382(8) 27 ?
Sr1 Si2 3.3382(8) 4 ?
Sr1 Si2 3.3382(8) 28 ?
Sr2 Ga3 3.5162(4) 17 ?
Sr2 Ga3 3.5162(4) 26 ?
Sr2 Si3 3.5162(4) 17 ?
Sr2 Si3 3.5162(4) 26 ?
Sr2 Si3 3.5162(4) . ?
Sr2 Ga3 3.5162(4) 2_565 ?
Sr2 Si3 3.5162(4) 2_565 ?
Sr2 Ga3 3.5162(4) 42_666 ?
Sr2 Si3 3.5162(4) 42_666 ?
Sr2 Ga3 3.5162(4) 18_554 ?
Sr2 Ga3 3.5162(4) 25_565 ?
Si1 Ga3 2.4495(6) 45_666 ?
Si1 Si3 2.4495(6) 45_666 ?
Si1 Ga3 2.4495(6) 46_656 ?
Si1 Si3 2.4495(6) 46_656 ?
Si1 Ga3 2.4495(6) 5 ?
Si1 Si3 2.4495(6) 5 ?
Si1 Ga3 2.4495(6) 6_556 ?
Si1 Si3 2.4495(6) 6_556 ?
Si1 Sr2 3.68523(11) 29_556 ?
Si1 Sr2 3.68523(11) 33_656 ?
Si1 Sr2 3.68523(11) 9 ?
Si1 Sr2 3.68523(11) 5 ?
Si2 Ga2 2.3506(16) 14 ?
Si2 Si2 2.3506(16) 14 ?
Si2 Ga3 2.4105(4) 9 ?
Si2 Si3 2.4105(4) . ?
Si2 Ga3 2.4105(4) 5 ?
Si2 Si3 2.4105(4) 5 ?
Si2 Si3 2.4105(4) 9 ?
Si3 Ga2 2.4105(4) 28 ?
Si3 Si2 2.4105(4) 28 ?
Si3 Ga3 2.4422(11) 26 ?
Si3 Si3 2.4422(11) 26 ?
Si3 Si1 2.4495(6) 9 ?
Si3 Ga1 2.4495(6) 9 ?
Si3 Sr2 3.5162(4) 25_565 ?
